data_4349225
loop_
_publ_author_name
'Zhang, Ren-Chun'
'Wang, Jun-Jie'
'Yuan, Bai-Qing'
'Zhang, Jing-Chao'
'Zhou, Ling'
'Wang, Hai-Bin'
'Zhang, Dao-Jun'
'An, Yong-Lin'

_publ_section_title
;
 Syntheses and Characterization of Chiral Zeolitic Silver Halides Based on
 3-Rings.
;
_journal_issue 21
_journal_name_full 'Inorganic chemistry'
_journal_page_first 11593
_journal_page_last 11599
_journal_paper_doi 10.1021/acs.inorgchem.6b02121
_journal_volume 55
_journal_year 2016
_chemical_formula_sum 'C12 H27 Ag3 I6 N4'
_chemical_formula_weight 1312.39
_chemical_name_common AXZ-2(I)
_space_group_IT_number 155
_space_group_name_Hall 'R 3 2"'
_space_group_name_H-M_alt 'R 3 2 :H'
_symmetry_cell_setting trigonal
_symmetry_space_group_name_H-M 'R 3 2 :H'
_atom_sites_solution_hydrogens geom
_atom_sites_solution_primary direct
_atom_sites_solution_secondary difmap
_audit_creation_method SHELXL-97
_cell_angle_alpha 90.00
_cell_angle_beta 90.00
_cell_angle_gamma 120.00
_cell_formula_units_Z 3
_cell_length_a 13.0088(4)
_cell_length_b 13.0088(4)
_cell_length_c 13.9137(10)
_cell_measurement_reflns_used 1940
_cell_measurement_temperature 296(2)
_cell_measurement_theta_max 25.69
_cell_measurement_theta_min 3.13
_cell_volume 2039.14(17)
_computing_cell_refinement 'Bruker SAINT'
_computing_data_collection 'Bruker APEX2'
_computing_data_reduction 'Bruker SAINT'
_computing_molecular_graphics 'Bruker SHELXTL'
_computing_publication_material 'Bruker SHELXTL'
_computing_structure_refinement 'SHELXL-97 (Sheldrick, 2008)'
_computing_structure_solution 'SHELXS-97 (Sheldrick, 2008)'
_diffrn_ambient_temperature 296(2)
_diffrn_measured_fraction_theta_full 1.000
_diffrn_measured_fraction_theta_max 1.000
_diffrn_measurement_device_type 'Bruker APEX-II CCD'
_diffrn_measurement_method '\f and \w scans'
_diffrn_radiation_monochromator graphite
_diffrn_radiation_source 'fine-focus sealed tube'
_diffrn_radiation_type MoK\a
_diffrn_radiation_wavelength 0.71073
_diffrn_reflns_av_R_equivalents 0.0165
_diffrn_reflns_av_sigmaI/netI 0.0180
_diffrn_reflns_limit_h_max 15
_diffrn_reflns_limit_h_min -15
_diffrn_reflns_limit_k_max 13
_diffrn_reflns_limit_k_min -11
_diffrn_reflns_limit_l_max 13
_diffrn_reflns_limit_l_min -16
_diffrn_reflns_number 2559
_diffrn_reflns_theta_full 25.74
_diffrn_reflns_theta_max 25.74
_diffrn_reflns_theta_min 2.33
_exptl_absorpt_coefficient_mu 8.959
_exptl_absorpt_correction_type none
_exptl_crystal_colour colorless
_exptl_crystal_density_diffrn 3.206
_exptl_crystal_density_method 'not measured'
_exptl_crystal_description block
_exptl_crystal_F_000 1758
_exptl_crystal_size_max 0.15
_exptl_crystal_size_mid 0.15
_exptl_crystal_size_min 0.15
_refine_diff_density_max 1.450
_refine_diff_density_min -0.865
_refine_diff_density_rms 0.149
_refine_ls_abs_structure_details 'Flack H D (1983), Acta Cryst. A39, 876-881'
_refine_ls_abs_structure_Flack -0.03(6)
_refine_ls_extinction_method none
_refine_ls_goodness_of_fit_ref 1.065
_refine_ls_hydrogen_treatment mixed
_refine_ls_matrix_type full
_refine_ls_number_parameters 40
_refine_ls_number_reflns 843
_refine_ls_number_restraints 0
_refine_ls_restrained_S_all 1.065
_refine_ls_R_factor_all 0.0211
_refine_ls_R_factor_gt 0.0205
_refine_ls_shift/su_max 0.001
_refine_ls_shift/su_mean 0.000
_refine_ls_structure_factor_coef Fsqd
_refine_ls_weighting_details 'calc w=1/[\s^2^(Fo^2^)+(0.0297P)^2^+5.5263P] where P=(Fo^2^+2Fc^2^)/3'
_refine_ls_weighting_scheme calc
_refine_ls_wR_factor_gt 0.0504
_refine_ls_wR_factor_ref 0.0509
_reflns_number_gt 830
_reflns_number_total 843
_reflns_threshold_expression >2sigma(I)
_cod_data_source_file ic6b02121_si_005.cif
_cod_data_source_block 2(R)
_cod_depositor_comments
;
The following automatic conversions were performed:

data item '_symmetry_cell_setting' value 'Trigonal' was changed to
'trigonal' in accordance with the
/home/saulius/struct/COD-crude-data/automatic-downloads/DataCite-retrospective/ACS/depositions/lib/dictionaries/cif_core.dic
dictionary named 'cif_core.dic' version 2.4.2 last updated on
2011-04-26.

Automatic conversion script
Id: cif_fix_values 6909 2019-04-08 15:41:33Z antanas 
;
_cod_original_sg_symbol_H-M R32
_cod_database_code 4349225

loop_
_symmetry_equiv_pos_as_xyz
'x, y, z'
'-y, x-y, z'
'-x+y, -x, z'
'y, x, -z'
'x-y, -y, -z'
'-x, -x+y, -z'
'x+2/3, y+1/3, z+1/3'
'-y+2/3, x-y+1/3, z+1/3'
'-x+y+2/3, -x+1/3, z+1/3'
'y+2/3, x+1/3, -z+1/3'
'x-y+2/3, -y+1/3, -z+1/3'
'-x+2/3, -x+y+1/3, -z+1/3'
'x+1/3, y+2/3, z+2/3'
'-y+1/3, x-y+2/3, z+2/3'
'-x+y+1/3, -x+2/3, z+2/3'
'y+1/3, x+2/3, -z+2/3'
'x-y+1/3, -y+2/3, -z+2/3'
'-x+1/3, -x+y+2/3, -z+2/3'

loop_
_atom_site_label
_atom_site_type_symbol
_atom_site_fract_x
_atom_site_fract_y
_atom_site_fract_z
_atom_site_U_iso_or_equiv
_atom_site_adp_type
_atom_site_occupancy
_atom_site_symmetry_multiplicity
_atom_site_calc_flag
_atom_site_refinement_flags
I1 I 1.11882(5) -0.3333 -0.3333 0.05235(19) Uani 1 2 d S
I2 I 1.35136(4) 0.01803(4) -0.1667 0.04046(15) Uani 1 2 d S
Ag1 Ag 1.3333 -0.11776(6) -0.3333 0.0506(2) Uani 1 2 d S
N1 N 1.6667 0.3333 -0.2651(5) 0.0268(14) Uani 1 3 d S
H1 H 1.6667 0.3333 -0.2061 0.032 Uiso 0.50 3 d SPR
N2 N 1.6667 0.3333 -0.4446(5) 0.051(2) Uani 1 3 d S
H2 H 1.6667 0.3333 -0.5036 0.061 Uiso 1 3 d SR
C1 C 1.7738(5) 0.4401(5) -0.3001(4) 0.0361(11) Uani 1 1 d .
H1A H 1.8439 0.4425 -0.2735 0.043 Uiso 1 1 calc R
H1B H 1.7726 0.5105 -0.2788 0.043 Uiso 1 1 calc R
C2 C 1.7790(6) 0.4391(6) -0.4099(4) 0.0504(15) Uani 1 1 d .
H2A H 1.7859 0.5115 -0.4357 0.060 Uiso 1 1 calc R
H2B H 1.8474 0.4337 -0.4307 0.060 Uiso 1 1 calc R

loop_
_atom_site_aniso_label
_atom_site_aniso_U_11
_atom_site_aniso_U_22
_atom_site_aniso_U_33
_atom_site_aniso_U_23
_atom_site_aniso_U_13
_atom_site_aniso_U_12
I1 0.0642(3) 0.0293(3) 0.0519(4) 0.0015(2) 0.00075(11) 0.01467(14)
I2 0.0377(2) 0.0377(2) 0.0359(3) -0.00808(11) 0.00808(11) 0.0113(2)
Ag1 0.0586(4) 0.0521(3) 0.0432(4) -0.00188(15) -0.0038(3) 0.0293(2)
N1 0.030(2) 0.030(2) 0.021(3) 0.000 0.000 0.0148(11)
N2 0.069(4) 0.069(4) 0.016(3) 0.000 0.000 0.0343(18)
C1 0.032(3) 0.033(3) 0.035(3) 0.002(2) 0.000(2) 0.011(2)
C2 0.049(4) 0.051(4) 0.041(3) 0.016(3) 0.018(3) 0.018(3)

loop_
_atom_type_symbol
_atom_type_description
_atom_type_scat_dispersion_real
_atom_type_scat_dispersion_imag
_atom_type_scat_source
C C 0.0033 0.0016 'International Tables Vol C Tables 4.2.6.8 and 6.1.1.4'
H H 0.0000 0.0000 'International Tables Vol C Tables 4.2.6.8 and 6.1.1.4'
N N 0.0061 0.0033 'International Tables Vol C Tables 4.2.6.8 and 6.1.1.4'
Ag Ag -0.8971 1.1015 'International Tables Vol C Tables 4.2.6.8 and 6.1.1.4'
I I -0.4742 1.8119 'International Tables Vol C Tables 4.2.6.8 and 6.1.1.4'

loop_
_geom_angle_atom_site_label_1
_geom_angle_atom_site_label_2
_geom_angle_atom_site_label_3
_geom_angle
_geom_angle_site_symmetry_1
_geom_angle_site_symmetry_3
Ag1 I1 Ag1 120.49(4) . 2_635
Ag1 I2 Ag1 138.94(2) . 9_765
I1 Ag1 I1 119.51(4) . 3_865
I1 Ag1 I2 110.651(12) . .
I1 Ag1 I2 103.278(9) 3_865 .
I1 Ag1 I2 103.278(9) . 14_634
I1 Ag1 I2 110.650(12) 3_865 14_634
I2 Ag1 I2 109.37(2) . 14_634
C1 N1 C1 109.6(3) 3_875 .
C1 N1 C1 109.6(3) 3_875 2_745
C1 N1 C1 109.6(3) . 2_745
C2 N2 C2 110.1(3) 3_875 .
C2 N2 C2 110.1(3) 3_875 2_745
C2 N2 C2 110.1(3) . 2_745
N1 C1 C2 110.3(5) . .
N2 C2 C1 107.6(5) . .

loop_
_geom_bond_atom_site_label_1
_geom_bond_atom_site_label_2
_geom_bond_distance
_geom_bond_site_symmetry_2
I1 Ag1 2.7975(5) .
I1 Ag1 2.7975(5) 2_635
I2 Ag1 2.8528(5) .
I2 Ag1 2.8529(5) 9_765
Ag1 I1 2.7975(5) 3_865
Ag1 I2 2.8528(5) 14_634
N1 C1 1.474(6) 3_875
N1 C1 1.474(6) .
N1 C1 1.474(6) 2_745
N2 C2 1.501(7) 3_875
N2 C2 1.501(7) .
N2 C2 1.501(7) 2_745
C1 C2 1.529(8) .
